data_4310888
loop_
_publ_author_name
'Thomas A. Scott'
'Besma Abbaoui'
'Hong-Cai Zhou'

_publ_section_title
;
 Crystallographic Evidence for Chromium-Platinum Interaction
;
_journal_name_full 'Inorganic Chemistry'
_journal_page_first 2459
_journal_page_last 2461
_journal_paper_doi 10.1021/ic049968c
_journal_volume 43
_journal_year 2004
_chemical_formula_sum 'C24 H40 Cl Cr N4 Pt S4'
_chemical_formula_weight 795.38
_chemical_melting_point ?
_chemical_name_common none
_chemical_name_systematic
; 

 PtCr(tc)Cl 

;
_space_group_IT_number 85
_symmetry_cell_setting tetragonal
_symmetry_space_group_name_Hall '-P 4a'
_symmetry_space_group_name_H-M 'P 4/n :2'
_atom_sites_solution_hydrogens geom
_atom_sites_solution_primary direct
_atom_sites_solution_secondary difmap
_audit_creation_method SHELXL-97
_cell_angle_alpha 90.00
_cell_angle_beta 90.00
_cell_angle_gamma 90.00
_cell_formula_units_Z 2
_cell_length_a 13.1872(3)
_cell_length_b 13.1872(3)
_cell_length_c 7.9201(4)
_cell_measurement_reflns_used 5541
_cell_measurement_temperature 213(2)
_cell_measurement_theta_max 28.30
_cell_measurement_theta_min 2.57
_cell_volume 1377.32(8)
_computing_cell_refinement 'Bruker SMART'
_computing_data_collection 'Bruker SMART'
_computing_data_reduction 'Bruker SAINT'
_computing_molecular_graphics 'Bruker SHELXTL'
_computing_publication_material 'Bruker SHELXTL'
_computing_structure_refinement 'SHELXL-97 (Sheldrick, 1997)'
_computing_structure_solution 'SHELXS-97 (Sheldrick, 1990)'
_diffrn_ambient_temperature 213(2)
_diffrn_measured_fraction_theta_full 0.997
_diffrn_measured_fraction_theta_max 0.997
_diffrn_measurement_device_type 'CCD area detector'
_diffrn_measurement_method 'phi and omega scans'
_diffrn_radiation_monochromator graphite
_diffrn_radiation_source 'fine-focus sealed tube'
_diffrn_radiation_type MoK\a
_diffrn_radiation_wavelength 0.71073
_diffrn_reflns_av_R_equivalents 0.0271
_diffrn_reflns_av_sigmaI/netI 0.0201
_diffrn_reflns_limit_h_max 17
_diffrn_reflns_limit_h_min -12
_diffrn_reflns_limit_k_max 17
_diffrn_reflns_limit_k_min -17
_diffrn_reflns_limit_l_max 10
_diffrn_reflns_limit_l_min -10
_diffrn_reflns_number 10038
_diffrn_reflns_theta_full 28.30
_diffrn_reflns_theta_max 28.30
_diffrn_reflns_theta_min 2.57
_diffrn_standards_decay_% 0
_exptl_absorpt_coefficient_mu 5.890
_exptl_absorpt_correction_T_max 0.81
_exptl_absorpt_correction_T_min 0.30
_exptl_absorpt_correction_type SADABS
_exptl_crystal_colour green
_exptl_crystal_density_diffrn 1.918
_exptl_crystal_density_meas ?
_exptl_crystal_density_method .
_exptl_crystal_description PLATE
_exptl_crystal_F_000 790
_exptl_crystal_size_max 0.22
_exptl_crystal_size_mid 0.07
_exptl_crystal_size_min 0.04
_refine_diff_density_max 0.944
_refine_diff_density_min -2.597
_refine_diff_density_rms 0.135
_refine_ls_extinction_method none
_refine_ls_goodness_of_fit_ref 1.104
_refine_ls_hydrogen_treatment mixed
_refine_ls_matrix_type full
_refine_ls_number_parameters 122
_refine_ls_number_reflns 1728
_refine_ls_number_restraints 0
_refine_ls_restrained_S_all 1.104
_refine_ls_R_factor_all 0.0246
_refine_ls_R_factor_gt 0.0239
_refine_ls_shift/su_max 0.000
_refine_ls_shift/su_mean 0.000
_refine_ls_structure_factor_coef Fsqd
_refine_ls_weighting_details 'calc w=1/[\s^2^(Fo^2^)+(0.0334P)^2^+2.9800P] where P=(Fo^2^+2Fc^2^)/3'
_refine_ls_weighting_scheme calc
_refine_ls_wR_factor_gt 0.0636
_refine_ls_wR_factor_ref 0.0641
_reflns_number_gt 1685
_reflns_number_total 1728
_reflns_threshold_expression >2sigma(I)
_cod_data_source_file ic049968csi20040106_085328_4.cif
_cod_data_source_block Compound_3
_cod_depositor_comments
;
The following automatic conversions were performed:
'_symmetry_cell_setting' value 'Tetragonal' changed to 'tetragonal'
according to '/home/adriana/struct/CIF-dictionaries/cif_core.dic'
dictionary named 'cif_core.dic' version 2.4.1 from 2010-06-29.

Automatic conversion script
Id: cif_fix_enum 1555 2011-01-17 13:19:09Z saulius 

The following automatic conversions were performed:

'_chemical_melting_point' value 'none' was changed to '?' - the value
is undefined or not given.

Automatic conversion script
Id: cif_fix_values 1569 2011-02-09 13:29:24Z adriana 
;
_cod_original_sg_symbol_H-M 'P 4/n'
_cod_database_code 4310888

loop_
_symmetry_equiv_pos_as_xyz
'x, y, z'
'-x+1/2, -y+1/2, z'
'-y+1/2, x, z'
'y, -x+1/2, z'
'-x, -y, -z'
'x-1/2, y-1/2, -z'
'y-1/2, -x, -z'
'-y, x-1/2, -z'

loop_
_atom_site_label
_atom_site_type_symbol
_atom_site_fract_x
_atom_site_fract_y
_atom_site_fract_z
_atom_site_U_iso_or_equiv
_atom_site_adp_type
_atom_site_occupancy
_atom_site_symmetry_multiplicity
_atom_site_calc_flag
_atom_site_refinement_flags
_atom_site_disorder_assembly
_atom_site_disorder_group
Pt1 Pt 0.2500 0.2500 1.12786(3) 0.01885(9) Uani 1 4 d S . .
Cr1 Cr 0.2500 0.2500 0.80815(11) 0.01458(18) Uani 1 4 d S . .
Cl1 Cl 0.2500 0.2500 0.5213(3) 0.0501(5) Uani 1 4 d S . .
S1 S 0.23886(7) 0.07486(7) 1.12648(10) 0.02609(18) Uani 1 1 d . . .
N1 N 0.1692(2) 0.11283(19) 0.8171(3) 0.0191(5) Uani 1 1 d . . .
C1 C 0.1773(2) 0.0478(2) 0.9394(4) 0.0215(6) Uani 1 1 d . . .
C2 C 0.1351(3) -0.0589(3) 0.9321(5) 0.0288(7) Uani 1 1 d . . .
H2B H 0.065(4) -0.056(3) 0.918(6) 0.030(11) Uiso 1 1 d . . .
H2A H 0.142(4) -0.089(4) 1.039(7) 0.042(13) Uiso 1 1 d . . .
C3 C 0.1772(3) -0.1229(3) 0.7868(5) 0.0329(8) Uani 1 1 d . . .
H3B H 0.169(3) -0.191(4) 0.813(6) 0.031(11) Uiso 1 1 d . . .
H3A H 0.250(3) -0.114(3) 0.775(6) 0.032(11) Uiso 1 1 d . . .
C4 C 0.1266(3) -0.1021(3) 0.6183(5) 0.0327(8) Uani 1 1 d . . .
H4B H 0.156(4) -0.146(4) 0.543(7) 0.051(15) Uiso 1 1 d . . .
H4A H 0.052(4) -0.118(4) 0.638(5) 0.042(14) Uiso 1 1 d . . .
C5 C 0.1387(3) 0.0060(3) 0.5551(5) 0.0303(7) Uani 1 1 d . . .
H5B H 0.208(3) 0.025(3) 0.528(5) 0.030(11) Uiso 1 1 d . . .
H5A H 0.108(4) 0.014(4) 0.444(6) 0.037(12) Uiso 1 1 d . . .
C6 C 0.0998(3) 0.0868(3) 0.6772(5) 0.0255(7) Uani 1 1 d . . .
H6B H 0.088(4) 0.144(4) 0.622(5) 0.027(11) Uiso 1 1 d . . .
H6A H 0.036(3) 0.066(3) 0.723(6) 0.030(11) Uiso 1 1 d . . .

loop_
_atom_site_aniso_label
_atom_site_aniso_U_11
_atom_site_aniso_U_22
_atom_site_aniso_U_33
_atom_site_aniso_U_23
_atom_site_aniso_U_13
_atom_site_aniso_U_12
Pt1 0.02105(10) 0.02105(10) 0.01445(12) 0.000 0.000 0.000
Cr1 0.0144(3) 0.0144(3) 0.0150(4) 0.000 0.000 0.000
Cl1 0.0491(8) 0.0491(8) 0.0521(13) 0.000 0.000 0.000
S1 0.0343(4) 0.0227(4) 0.0213(4) 0.0052(3) -0.0030(3) -0.0003(3)
N1 0.0187(12) 0.0173(12) 0.0212(12) -0.0006(9) -0.0023(9) -0.0003(9)
C1 0.0206(14) 0.0194(14) 0.0245(15) 0.0007(11) 0.0022(11) -0.0012(11)
C2 0.0321(18) 0.0194(15) 0.0348(18) 0.0046(14) 0.0009(15) -0.0051(13)
C3 0.0321(19) 0.0179(16) 0.049(2) -0.0035(14) -0.0032(16) 0.0034(13)
C4 0.0308(19) 0.0261(17) 0.041(2) -0.0109(14) 0.0019(15) -0.0050(14)
C5 0.0328(19) 0.0316(18) 0.0266(17) -0.0051(14) -0.0023(14) -0.0091(14)
C6 0.0252(16) 0.0203(15) 0.0310(17) -0.0007(13) -0.0095(13) -0.0028(12)

loop_
_atom_type_symbol
_atom_type_description
_atom_type_scat_dispersion_real
_atom_type_scat_dispersion_imag
_atom_type_scat_source
C C 0.0033 0.0016 'International Tables Vol C Tables 4.2.6.8 and 6.1.1.4'
H H 0.0000 0.0000 'International Tables Vol C Tables 4.2.6.8 and 6.1.1.4'
N N 0.0061 0.0033 'International Tables Vol C Tables 4.2.6.8 and 6.1.1.4'
S S 0.1246 0.1234 'International Tables Vol C Tables 4.2.6.8 and 6.1.1.4'
Cl Cl 0.1484 0.1585 'International Tables Vol C Tables 4.2.6.8 and 6.1.1.4'
Cr Cr 0.3209 0.6236 'International Tables Vol C Tables 4.2.6.8 and 6.1.1.4'
Pt Pt -1.7033 8.3905 'International Tables Vol C Tables 4.2.6.8 and 6.1.1.4'

loop_
_geom_angle_atom_site_label_1
_geom_angle_atom_site_label_2
_geom_angle_atom_site_label_3
_geom_angle
_geom_angle_site_symmetry_1
_geom_angle_site_symmetry_3
_geom_angle_publ_flag
S1 Pt1 S1 90.0 2 4 ?
S1 Pt1 S1 179.46(4) 2 . ?
S1 Pt1 S1 90.0 4 . ?
S1 Pt1 S1 90.0 2 3 ?
S1 Pt1 S1 179.46(4) 4 3 ?
S1 Pt1 S1 90.0 . 3 ?
S1 Pt1 Cr1 89.729(19) 2 . ?
S1 Pt1 Cr1 89.729(19) 4 . ?
S1 Pt1 Cr1 89.729(19) . . ?
S1 Pt1 Cr1 89.729(19) 3 . ?
N1 Cr1 N1 89.934(6) 4 2 ?
N1 Cr1 N1 89.934(6) 4 . ?
N1 Cr1 N1 176.12(15) 2 . ?
N1 Cr1 N1 176.12(15) 4 3 ?
N1 Cr1 N1 89.934(6) 2 3 ?
N1 Cr1 N1 89.934(5) . 3 ?
N1 Cr1 Cl1 91.94(8) 4 . ?
N1 Cr1 Cl1 91.94(8) 2 . ?
N1 Cr1 Cl1 91.94(8) . . ?
N1 Cr1 Cl1 91.94(8) 3 . ?
N1 Cr1 Pt1 88.06(8) 4 . ?
N1 Cr1 Pt1 88.06(8) 2 . ?
N1 Cr1 Pt1 88.06(8) . . ?
N1 Cr1 Pt1 88.06(8) 3 . ?
Cl1 Cr1 Pt1 180.0 . . ?
C1 S1 Pt1 103.90(11) . . ?
C1 N1 C6 117.2(3) . . ?
C1 N1 Cr1 123.5(2) . . ?
C6 N1 Cr1 119.2(2) . . ?
N1 C1 C2 123.7(3) . . ?
N1 C1 S1 122.8(2) . . ?
C2 C1 S1 113.4(2) . . ?
C1 C2 C3 114.1(3) . . ?
C4 C3 C2 113.7(3) . . ?
C3 C4 C5 114.4(3) . . ?
C4 C5 C6 114.3(3) . . ?
N1 C6 C5 115.4(3) . . ?

loop_
_geom_bond_atom_site_label_1
_geom_bond_atom_site_label_2
_geom_bond_distance
_geom_bond_site_symmetry_2
_geom_bond_publ_flag
Pt1 S1 2.3142(9) 2 ?
Pt1 S1 2.3142(9) 4 ?
Pt1 S1 2.3142(9) . ?
Pt1 S1 2.3142(9) 3 ?
Pt1 Cr1 2.5321(9) . ?
Cr1 N1 2.100(3) 4 ?
Cr1 N1 2.100(3) 2 ?
Cr1 N1 2.100(3) . ?
Cr1 N1 2.100(3) 3 ?
Cr1 Cl1 2.272(3) . ?
S1 C1 1.726(3) . ?
N1 C1 1.298(4) . ?
N1 C6 1.478(4) . ?
C1 C2 1.514(4) . ?
C2 C3 1.531(6) . ?
C3 C4 1.517(6) . ?
C4 C5 1.520(5) . ?
C5 C6 1.528(5) . ?

loop_
_geom_torsion_atom_site_label_1
_geom_torsion_atom_site_label_2
_geom_torsion_atom_site_label_3
_geom_torsion_atom_site_label_4
_geom_torsion
_geom_torsion_site_symmetry_1
_geom_torsion_site_symmetry_2
_geom_torsion_site_symmetry_3
_geom_torsion_site_symmetry_4
_geom_torsion_publ_flag
N1 Cr1 Pt1 S1 26.85(8) . . . . ?
